data_7021505
loop_
_publ_author_name
'Melen, Rebecca L.'
'Lough, Alan J.'
'Stephan, Douglas W.'

_publ_section_title
;
 Boron azides in Staudinger oxidations and cycloadditions.
;
_journal_issue 24
_journal_name_full 'Dalton transactions (Cambridge, England : 2003)'
_journal_page_first 8674
_journal_page_last 8683
_journal_paper_doi 10.1039/c3dt50791b
_journal_volume 42
_journal_year 2013
_chemical_formula_moiety 'C38 H20 B F10 N P2'
_chemical_formula_sum 'C38 H20 B F10 N P2'
_chemical_formula_weight 753.30
_chemical_name_systematic
;
?
;
_space_group_IT_number 4
_symmetry_cell_setting monoclinic
_symmetry_space_group_name_Hall 'P 2yb'
_symmetry_space_group_name_H-M 'P 1 21 1'
_atom_sites_solution_hydrogens geom
_atom_sites_solution_primary direct
_atom_sites_solution_secondary difmap
_audit_creation_method SHELXL-97
_cell_angle_alpha 90.00
_cell_angle_beta 113.177(5)
_cell_angle_gamma 90.00
_cell_formula_units_Z 2
_cell_length_a 13.6525(11)
_cell_length_b 9.9457(8)
_cell_length_c 13.7064(11)
_cell_measurement_reflns_used 7394
_cell_measurement_temperature 147(2)
_cell_measurement_theta_max 66.06
_cell_measurement_theta_min 3.51
_cell_volume 1710.9(2)
_computing_cell_refinement APEX2
_computing_data_collection 'APEX2 (Bruker, 2007)'
_computing_data_reduction 'SAINT (Bruker, 2007)'
_computing_molecular_graphics 'PLATON (Spek, 2009)'
_computing_publication_material 'SHELXTL (Sheldrick, 2008)'
_computing_structure_refinement 'SHELXL-97 (Sheldrick, 2008)'
_computing_structure_solution 'SHELXS-97 (Sheldrick, 2008)'
_diffrn_ambient_temperature 147(2)
_diffrn_measured_fraction_theta_full 0.953
_diffrn_measured_fraction_theta_max 0.953
_diffrn_measurement_device_type 'Bruker Kappa APEX-DUO CCD'
_diffrn_measurement_method '\f and \w scans'
_diffrn_radiation_monochromator 'multi-layer optics'
_diffrn_radiation_source 'Bruker ImuS'
_diffrn_radiation_type CuK\a
_diffrn_radiation_wavelength 1.54178
_diffrn_reflns_av_R_equivalents 0.0512
_diffrn_reflns_av_sigmaI/netI 0.0660
_diffrn_reflns_limit_h_max 16
_diffrn_reflns_limit_h_min -16
_diffrn_reflns_limit_k_max 11
_diffrn_reflns_limit_k_min -5
_diffrn_reflns_limit_l_max 16
_diffrn_reflns_limit_l_min -16
_diffrn_reflns_number 9612
_diffrn_reflns_theta_full 66.47
_diffrn_reflns_theta_max 66.47
_diffrn_reflns_theta_min 3.51
_exptl_absorpt_coefficient_mu 1.915
_exptl_absorpt_correction_T_max 0.7528
_exptl_absorpt_correction_T_min 0.4645
_exptl_absorpt_correction_type multi-scan
_exptl_absorpt_process_details 'SADABS (Sheldrick, 1996)'
_exptl_crystal_colour colourless
_exptl_crystal_density_diffrn 1.462
_exptl_crystal_density_method 'not measured'
_exptl_crystal_description needle
_exptl_crystal_F_000 760
_exptl_crystal_size_max 0.27
_exptl_crystal_size_mid 0.14
_exptl_crystal_size_min 0.06
_refine_diff_density_max 0.600
_refine_diff_density_min -0.446
_refine_diff_density_rms 0.061
_refine_ls_abs_structure_details 'Flack H D (1983), Acta Cryst. A39, 876-881'
_refine_ls_abs_structure_Flack 0.02(3)
_refine_ls_extinction_method none
_refine_ls_goodness_of_fit_ref 1.054
_refine_ls_hydrogen_treatment constr
_refine_ls_matrix_type full
_refine_ls_number_parameters 469
_refine_ls_number_reflns 3883
_refine_ls_number_restraints 1
_refine_ls_restrained_S_all 1.054
_refine_ls_R_factor_all 0.0542
_refine_ls_R_factor_gt 0.0482
_refine_ls_shift/su_max 0.000
_refine_ls_shift/su_mean 0.000
_refine_ls_structure_factor_coef Fsqd
_refine_ls_weighting_details 'calc w=1/[\s^2^(Fo^2^)+(0.0787P)^2^] where P=(Fo^2^+2Fc^2^)/3'
_refine_ls_weighting_scheme calc
_refine_ls_wR_factor_gt 0.1209
_refine_ls_wR_factor_ref 0.1246
_reflns_number_gt 3478
_reflns_number_total 3883
_reflns_threshold_expression I>2\s(I)
_cod_data_source_file c3dt50791b.txt
_cod_data_source_block d12277
_cod_depositor_comments
;
The following automatic conversions were performed:

'_symmetry_cell_setting' value 'Monoclinic' changed to 'monoclinic'
according to /home/saulius/struct/CIF-dictionaries/cif_core.dic
dictionary named 'cif_core.dic' version 2.4.2 from 2011-04-26.

Automatic conversion script
Id: cif_fix_values 1891 2012-01-12 08:04:46Z andrius 
;
_cod_original_sg_symbol_H-M 'P 21'
_cod_database_code 7021505

loop_
_symmetry_equiv_pos_as_xyz
'x, y, z'
'-x, y+1/2, -z'

loop_
_atom_site_label
_atom_site_type_symbol
_atom_site_fract_x
_atom_site_fract_y
_atom_site_fract_z
_atom_site_U_iso_or_equiv
_atom_site_adp_type
_atom_site_occupancy
_atom_site_symmetry_multiplicity
_atom_site_calc_flag
_atom_site_refinement_flags
N1 N 0.2992(3) 0.1044(4) 0.3950(2) 0.0350(7) Uani 1 1 d .
P1 P -0.08696(8) -0.03537(10) 0.06152(8) 0.0358(3) Uani 1 1 d .
P2 P 0.27370(7) 0.03550(10) 0.28449(8) 0.0333(2) Uani 1 1 d .
F1 F 0.2977(2) -0.0020(3) 0.6586(2) 0.0580(7) Uani 1 1 d .
F2 F 0.4114(2) 0.1041(3) 0.85083(19) 0.0670(8) Uani 1 1 d .
F3 F 0.4765(2) 0.3654(3) 0.8676(2) 0.0621(8) Uani 1 1 d .
F4 F 0.4338(2) 0.5138(3) 0.6908(2) 0.0618(7) Uani 1 1 d .
F5 F 0.3286(2) 0.4061(3) 0.4986(2) 0.0594(7) Uani 1 1 d .
F6 F 0.08850(18) 0.3310(3) 0.45103(18) 0.0452(6) Uani 1 1 d .
F7 F -0.11905(19) 0.2880(4) 0.3984(2) 0.0639(8) Uani 1 1 d .
F8 F -0.20125(19) 0.0364(4) 0.3448(2) 0.0736(9) Uani 1 1 d .
F9 F -0.0720(2) -0.1720(3) 0.3436(2) 0.0655(8) Uani 1 1 d .
F10 F 0.1364(2) -0.1285(3) 0.3982(2) 0.0515(6) Uani 1 1 d .
C1 C 0.0469(3) 0.0050(4) 0.1416(3) 0.0350(9) Uani 1 1 d .
C2 C 0.1391(3) 0.0162(4) 0.1977(3) 0.0373(9) Uani 1 1 d .
C3 C -0.1553(3) 0.1094(5) 0.0891(3) 0.0393(9) Uani 1 1 d .
C4 C -0.2601(4) 0.0845(6) 0.0778(4) 0.0579(13) Uani 1 1 d .
H4A H -0.2899 -0.0029 0.0594 0.069 Uiso 1 1 calc R
C5 C -0.3201(4) 0.1878(8) 0.0936(5) 0.0811(19) Uani 1 1 d .
H5A H -0.3913 0.1710 0.0855 0.097 Uiso 1 1 calc R
C6 C -0.2780(4) 0.3137(7) 0.1206(5) 0.0745(17) Uani 1 1 d .
H6A H -0.3201 0.3842 0.1307 0.089 Uiso 1 1 calc R
C7 C -0.1743(4) 0.3382(6) 0.1330(4) 0.0632(14) Uani 1 1 d .
H7A H -0.1443 0.4252 0.1530 0.076 Uiso 1 1 calc R
C8 C -0.1142(4) 0.2365(5) 0.1163(4) 0.0491(11) Uani 1 1 d .
H8A H -0.0432 0.2544 0.1238 0.059 Uiso 1 1 calc R
C9 C -0.0876(3) 0.0035(4) -0.0692(3) 0.0345(9) Uani 1 1 d .
C10 C -0.0360(4) 0.1111(5) -0.0914(3) 0.0461(10) Uani 1 1 d .
H10A H 0.0053 0.1697 -0.0357 0.055 Uiso 1 1 calc R
C11 C -0.0437(4) 0.1350(5) -0.1940(4) 0.0545(12) Uani 1 1 d .
H11A H -0.0087 0.2102 -0.2087 0.065 Uiso 1 1 calc R
C12 C -0.1024(4) 0.0487(5) -0.2742(4) 0.0560(12) Uani 1 1 d .
H12A H -0.1077 0.0640 -0.3446 0.067 Uiso 1 1 calc R
C13 C -0.1532(4) -0.0589(6) -0.2532(4) 0.0533(12) Uani 1 1 d .
H13A H -0.1938 -0.1177 -0.3091 0.064 Uiso 1 1 calc R
C14 C -0.1463(3) -0.0832(5) -0.1515(3) 0.0431(10) Uani 1 1 d .
H14A H -0.1814 -0.1588 -0.1376 0.052 Uiso 1 1 calc R
C15 C 0.3286(3) 0.1340(4) 0.2085(3) 0.0365(9) Uani 1 1 d .
C16 C 0.4068(3) 0.2290(4) 0.2585(3) 0.0415(10) Uani 1 1 d .
H16A H 0.4301 0.2432 0.3328 0.050 Uiso 1 1 calc R
C17 C 0.4507(4) 0.3032(5) 0.2004(4) 0.0500(11) Uani 1 1 d .
H17A H 0.5051 0.3669 0.2352 0.060 Uiso 1 1 calc R
C18 C 0.4158(4) 0.2851(5) 0.0924(4) 0.0554(13) Uani 1 1 d .
H18A H 0.4461 0.3365 0.0529 0.066 Uiso 1 1 calc R
C19 C 0.3377(4) 0.1932(6) 0.0420(4) 0.0592(14) Uani 1 1 d .
H19A H 0.3136 0.1821 -0.0326 0.071 Uiso 1 1 calc R
C20 C 0.2932(3) 0.1160(5) 0.0983(3) 0.0451(10) Uani 1 1 d .
H20A H 0.2394 0.0518 0.0627 0.054 Uiso 1 1 calc R
C21 C 0.3273(3) -0.1334(4) 0.3024(3) 0.0338(8) Uani 1 1 d .
C22 C 0.3798(3) -0.1819(5) 0.4044(3) 0.0451(10) Uani 1 1 d .
H22A H 0.3893 -0.1262 0.4637 0.054 Uiso 1 1 calc R
C23 C 0.4183(4) -0.3115(5) 0.4192(4) 0.0525(11) Uani 1 1 d .
H23A H 0.4538 -0.3453 0.4892 0.063 Uiso 1 1 calc R
C24 C 0.4058(3) -0.3925(5) 0.3339(4) 0.0471(10) Uani 1 1 d .
H24A H 0.4327 -0.4817 0.3450 0.056 Uiso 1 1 calc R
C25 C 0.3542(4) -0.3440(5) 0.2322(4) 0.0467(11) Uani 1 1 d .
H25A H 0.3454 -0.4001 0.1733 0.056 Uiso 1 1 calc R
C26 C 0.3155(3) -0.2152(4) 0.2158(3) 0.0385(9) Uani 1 1 d .
H26A H 0.2808 -0.1816 0.1456 0.046 Uiso 1 1 calc R
C27 C 0.3076(3) 0.1994(4) 0.5710(3) 0.0349(9) Uani 1 1 d .
C28 C 0.3298(3) 0.1265(4) 0.6646(3) 0.0397(10) Uani 1 1 d .
C29 C 0.3873(4) 0.1815(5) 0.7635(3) 0.0431(10) Uani 1 1 d .
C30 C 0.4210(3) 0.3102(5) 0.7718(3) 0.0436(10) Uani 1 1 d .
C31 C 0.4004(3) 0.3871(5) 0.6812(3) 0.0432(10) Uani 1 1 d .
C32 C 0.3452(3) 0.3289(4) 0.5849(3) 0.0390(9) Uani 1 1 d .
C33 C 0.1203(3) 0.1035(4) 0.4261(3) 0.0370(9) Uani 1 1 d .
C34 C 0.0506(3) 0.2043(4) 0.4251(3) 0.0392(10) Uani 1 1 d .
C35 C -0.0568(3) 0.1857(5) 0.3979(3) 0.0479(12) Uani 1 1 d .
C36 C -0.0971(4) 0.0567(6) 0.3711(3) 0.0535(13) Uani 1 1 d .
C37 C -0.0316(4) -0.0462(6) 0.3709(3) 0.0508(12) Uani 1 1 d .
C38 C 0.0751(3) -0.0241(5) 0.3986(3) 0.0417(10) Uani 1 1 d .
B1 B 0.2435(4) 0.1314(4) 0.4571(4) 0.0343(9) Uani 1 1 d .

loop_
_atom_site_aniso_label
_atom_site_aniso_U_11
_atom_site_aniso_U_22
_atom_site_aniso_U_33
_atom_site_aniso_U_23
_atom_site_aniso_U_13
_atom_site_aniso_U_12
N1 0.0330(18) 0.0493(17) 0.0218(16) -0.0066(14) 0.0099(14) -0.0031(15)
P1 0.0293(5) 0.0456(5) 0.0327(6) 0.0004(4) 0.0124(5) -0.0003(4)
P2 0.0284(5) 0.0471(5) 0.0260(5) -0.0017(4) 0.0125(4) 0.0017(4)
F1 0.0747(18) 0.0555(15) 0.0444(16) 0.0036(12) 0.0241(14) -0.0127(13)
F2 0.084(2) 0.0870(19) 0.0275(13) 0.0068(13) 0.0192(14) -0.0094(18)
F3 0.0561(17) 0.090(2) 0.0332(14) -0.0244(14) 0.0102(13) -0.0133(15)
F4 0.0536(16) 0.0561(15) 0.0629(18) -0.0068(14) 0.0092(14) -0.0155(13)
F5 0.0660(18) 0.0611(15) 0.0399(15) 0.0093(13) 0.0087(13) -0.0137(14)
F6 0.0426(14) 0.0545(14) 0.0436(14) -0.0002(11) 0.0224(12) 0.0009(11)
F7 0.0405(15) 0.096(2) 0.0599(18) -0.0009(16) 0.0249(14) 0.0134(15)
F8 0.0349(15) 0.128(3) 0.0608(18) -0.0083(19) 0.0220(13) -0.0194(18)
F9 0.0682(18) 0.0801(19) 0.0620(18) -0.0254(16) 0.0403(16) -0.0379(16)
F10 0.0610(17) 0.0505(13) 0.0534(16) -0.0074(12) 0.0335(14) -0.0062(12)
C1 0.034(2) 0.044(2) 0.030(2) -0.0002(16) 0.0149(19) -0.0005(16)
C2 0.036(2) 0.048(2) 0.032(2) -0.0019(17) 0.017(2) 0.0021(17)
C3 0.027(2) 0.064(2) 0.027(2) -0.0002(19) 0.0107(18) 0.0045(19)
C4 0.039(3) 0.076(3) 0.063(3) -0.018(3) 0.025(2) -0.006(2)
C5 0.046(3) 0.104(5) 0.100(5) -0.037(4) 0.035(3) 0.004(3)
C6 0.065(4) 0.091(4) 0.073(4) -0.013(3) 0.033(3) 0.030(3)
C7 0.075(4) 0.057(3) 0.063(3) -0.007(3) 0.033(3) 0.005(3)
C8 0.047(3) 0.052(2) 0.055(3) -0.002(2) 0.027(2) 0.000(2)
C9 0.027(2) 0.047(2) 0.026(2) -0.0032(16) 0.0067(17) 0.0057(16)
C10 0.056(3) 0.051(2) 0.031(2) -0.007(2) 0.017(2) -0.008(2)
C11 0.079(4) 0.052(2) 0.040(3) -0.005(2) 0.032(3) -0.007(2)
C12 0.072(3) 0.063(3) 0.034(2) 0.000(2) 0.023(2) 0.007(3)
C13 0.050(3) 0.071(3) 0.036(3) -0.013(2) 0.012(2) -0.001(2)
C14 0.033(2) 0.054(2) 0.040(2) -0.010(2) 0.012(2) -0.0017(19)
C15 0.026(2) 0.052(2) 0.030(2) 0.0059(18) 0.0097(18) 0.0128(17)
C16 0.038(2) 0.049(2) 0.040(2) 0.006(2) 0.018(2) 0.0059(19)
C17 0.041(3) 0.050(2) 0.066(3) 0.015(2) 0.029(3) 0.008(2)
C18 0.057(3) 0.065(3) 0.062(3) 0.013(3) 0.042(3) 0.014(2)
C19 0.066(3) 0.083(3) 0.045(3) 0.011(3) 0.038(3) 0.018(3)
C20 0.046(3) 0.063(3) 0.030(2) 0.004(2) 0.020(2) 0.008(2)
C21 0.023(2) 0.051(2) 0.027(2) 0.0025(17) 0.0097(17) -0.0002(16)
C22 0.043(3) 0.053(2) 0.034(2) -0.005(2) 0.010(2) -0.001(2)
C23 0.051(3) 0.058(3) 0.041(3) 0.004(2) 0.010(2) 0.002(2)
C24 0.040(3) 0.043(2) 0.057(3) 0.004(2) 0.017(2) 0.0040(19)
C25 0.043(3) 0.051(2) 0.050(3) -0.005(2) 0.023(2) -0.002(2)
C26 0.036(2) 0.050(2) 0.031(2) -0.0041(18) 0.0140(19) -0.0013(18)
C27 0.032(2) 0.050(2) 0.028(2) -0.0016(17) 0.0161(19) -0.0008(18)
C28 0.038(2) 0.054(2) 0.032(2) -0.0007(19) 0.019(2) -0.0033(19)
C29 0.044(3) 0.063(3) 0.026(2) 0.0020(19) 0.019(2) -0.001(2)
C30 0.032(2) 0.071(3) 0.026(2) -0.008(2) 0.0100(19) -0.002(2)
C31 0.031(2) 0.052(2) 0.045(3) -0.007(2) 0.012(2) -0.0043(19)
C32 0.033(2) 0.051(2) 0.032(2) 0.0059(19) 0.0121(19) -0.0020(19)
C33 0.038(2) 0.055(2) 0.0221(19) -0.0013(17) 0.0168(19) -0.0044(19)
C34 0.038(2) 0.058(2) 0.026(2) -0.0017(18) 0.0167(19) -0.004(2)
C35 0.035(3) 0.082(3) 0.034(3) -0.002(2) 0.021(2) 0.000(2)
C36 0.033(2) 0.094(4) 0.038(2) -0.005(3) 0.018(2) -0.016(3)
C37 0.050(3) 0.074(3) 0.034(2) -0.012(2) 0.024(2) -0.024(3)
C38 0.044(3) 0.059(2) 0.030(2) -0.005(2) 0.023(2) -0.006(2)
B1 0.036(3) 0.041(2) 0.028(2) -0.0012(19) 0.015(2) -0.0039(19)

loop_
_atom_type_symbol
_atom_type_description
_atom_type_scat_dispersion_real
_atom_type_scat_dispersion_imag
_atom_type_scat_source
C C 0.0181 0.0091 'International Tables Vol C Tables 4.2.6.8 and 6.1.1.4'
H H 0.0000 0.0000 'International Tables Vol C Tables 4.2.6.8 and 6.1.1.4'
N N 0.0311 0.0180 'International Tables Vol C Tables 4.2.6.8 and 6.1.1.4'
B B 0.0090 0.0039 'International Tables Vol C Tables 4.2.6.8 and 6.1.1.4'
F F 0.0727 0.0534 'International Tables Vol C Tables 4.2.6.8 and 6.1.1.4'
P P 0.2955 0.4335 'International Tables Vol C Tables 4.2.6.8 and 6.1.1.4'

loop_
_geom_angle_atom_site_label_1
_geom_angle_atom_site_label_2
_geom_angle_atom_site_label_3
_geom_angle
B1 N1 P2 135.7(3)
C1 P1 C9 99.53(16)
C1 P1 C3 100.33(19)
C9 P1 C3 103.25(17)
N1 P2 C2 118.33(17)
N1 P2 C15 109.65(19)
C2 P2 C15 103.32(19)
N1 P2 C21 110.47(18)
C2 P2 C21 104.42(19)
C15 P2 C21 110.26(16)
C2 C1 P1 172.2(3)
C1 C2 P2 177.7(3)
C8 C3 C4 119.0(4)
C8 C3 P1 126.2(3)
C4 C3 P1 114.8(4)
C5 C4 C3 119.5(5)
C5 C4 H4A 120.2
C3 C4 H4A 120.2
C6 C5 C4 120.8(5)
C6 C5 H5A 119.6
C4 C5 H5A 119.6
C5 C6 C7 119.7(5)
C5 C6 H6A 120.1
C7 C6 H6A 120.1
C8 C7 C6 120.0(5)
C8 C7 H7A 120.0
C6 C7 H7A 120.0
C3 C8 C7 121.0(4)
C3 C8 H8A 119.5
C7 C8 H8A 119.5
C10 C9 C14 118.8(4)
C10 C9 P1 125.0(3)
C14 C9 P1 116.2(3)
C9 C10 C11 121.0(4)
C9 C10 H10A 119.5
C11 C10 H10A 119.5
C12 C11 C10 119.3(4)
C12 C11 H11A 120.3
C10 C11 H11A 120.3
C13 C12 C11 120.3(4)
C13 C12 H12A 119.9
C11 C12 H12A 119.9
C12 C13 C14 120.8(5)
C12 C13 H13A 119.6
C14 C13 H13A 119.6
C13 C14 C9 119.8(4)
C13 C14 H14A 120.1
C9 C14 H14A 120.1
C16 C15 C20 119.3(4)
C16 C15 P2 120.1(3)
C20 C15 P2 120.6(3)
C17 C16 C15 120.2(4)
C17 C16 H16A 119.9
C15 C16 H16A 119.9
C18 C17 C16 120.3(5)
C18 C17 H17A 119.9
C16 C17 H17A 119.9
C19 C18 C17 120.1(4)
C19 C18 H18A 120.0
C17 C18 H18A 120.0
C18 C19 C20 121.0(5)
C18 C19 H19A 119.5
C20 C19 H19A 119.5
C19 C20 C15 119.2(5)
C19 C20 H20A 120.4
C15 C20 H20A 120.4
C22 C21 C26 119.8(4)
C22 C21 P2 118.8(3)
C26 C21 P2 121.4(3)
C23 C22 C21 119.5(4)
C23 C22 H22A 120.3
C21 C22 H22A 120.3
C24 C23 C22 120.7(5)
C24 C23 H23A 119.7
C22 C23 H23A 119.7
C23 C24 C25 119.9(4)
C23 C24 H24A 120.0
C25 C24 H24A 120.0
C26 C25 C24 120.3(4)
C26 C25 H25A 119.9
C24 C25 H25A 119.9
C25 C26 C21 119.8(4)
C25 C26 H26A 120.1
C21 C26 H26A 120.1
C32 C27 C28 115.2(4)
C32 C27 B1 124.1(4)
C28 C27 B1 120.8(4)
F1 C28 C29 118.8(4)
F1 C28 C27 119.3(4)
C29 C28 C27 121.9(4)
C30 C29 F2 120.6(4)
C30 C29 C28 120.0(4)
F2 C29 C28 119.3(4)
F3 C30 C29 120.7(4)
F3 C30 C31 119.0(4)
C29 C30 C31 120.3(4)
F4 C31 C32 122.3(4)
F4 C31 C30 119.5(4)
C32 C31 C30 118.1(4)
F5 C32 C31 116.3(4)
F5 C32 C27 119.1(4)
C31 C32 C27 124.5(4)
C34 C33 C38 115.4(4)
C34 C33 B1 122.0(4)
C38 C33 B1 122.6(4)
F6 C34 C35 116.9(4)
F6 C34 C33 118.9(4)
C35 C34 C33 124.2(4)
F7 C35 C34 120.8(5)
F7 C35 C36 121.4(4)
C34 C35 C36 117.8(5)
F8 C36 C37 121.1(5)
F8 C36 C35 118.7(5)
C37 C36 C35 120.2(4)
F9 C37 C36 119.8(4)
F9 C37 C38 119.7(5)
C36 C37 C38 120.5(5)
F10 C38 C37 118.3(4)
F10 C38 C33 119.8(4)
C37 C38 C33 121.9(4)
N1 B1 C33 126.0(4)
N1 B1 C27 117.5(4)
C33 B1 C27 116.5(3)

loop_
_geom_bond_atom_site_label_1
_geom_bond_atom_site_label_2
_geom_bond_distance
N1 B1 1.373(5)
N1 P2 1.571(3)
P1 C1 1.768(4)
P1 C9 1.830(4)
P1 C3 1.835(4)
P2 C2 1.763(4)
P2 C15 1.794(4)
P2 C21 1.810(4)
F1 C28 1.343(5)
F2 C29 1.350(5)
F3 C30 1.347(5)
F4 C31 1.329(5)
F5 C32 1.353(5)
F6 C34 1.356(5)
F7 C35 1.327(6)
F8 C36 1.337(5)
F9 C37 1.359(6)
F10 C38 1.335(5)
C1 C2 1.194(5)
C3 C8 1.373(7)
C3 C4 1.399(6)
C4 C5 1.383(8)
C4 H4A 0.9500
C5 C6 1.367(10)
C5 H5A 0.9500
C6 C7 1.381(8)
C6 H6A 0.9500
C7 C8 1.377(7)
C7 H7A 0.9500
C8 H8A 0.9500
C9 C10 1.380(6)
C9 C14 1.395(5)
C10 C11 1.389(6)
C10 H10A 0.9500
C11 C12 1.376(7)
C11 H11A 0.9500
C12 C13 1.367(7)
C12 H12A 0.9500
C13 C14 1.380(6)
C13 H13A 0.9500
C14 H14A 0.9500
C15 C16 1.388(6)
C15 C20 1.405(5)
C16 C17 1.383(6)
C16 H16A 0.9500
C17 C18 1.377(7)
C17 H17A 0.9500
C18 C19 1.368(7)
C18 H18A 0.9500
C19 C20 1.386(6)
C19 H19A 0.9500
C20 H20A 0.9500
C21 C22 1.382(6)
C21 C26 1.395(5)
C22 C23 1.376(7)
C22 H22A 0.9500
C23 C24 1.374(6)
C23 H23A 0.9500
C24 C25 1.377(6)
C24 H24A 0.9500
C25 C26 1.371(7)
C25 H25A 0.9500
C26 H26A 0.9500
C27 C32 1.372(6)
C27 C28 1.399(6)
C27 B1 1.608(6)
C28 C29 1.384(6)
C29 C30 1.350(7)
C30 C31 1.390(6)
C31 C32 1.365(6)
C33 C34 1.379(6)
C33 C38 1.397(6)
C33 B1 1.590(6)
C34 C35 1.375(6)
C35 C36 1.388(8)
C36 C37 1.361(8)
C37 C38 1.370(6)

loop_
_geom_torsion_atom_site_label_1
_geom_torsion_atom_site_label_2
_geom_torsion_atom_site_label_3
_geom_torsion_atom_site_label_4
_geom_torsion
B1 N1 P2 C2 17.8(5)
B1 N1 P2 C15 135.9(4)
B1 N1 P2 C21 -102.4(5)
C1 P1 C3 C8 28.7(4)
C9 P1 C3 C8 -73.7(4)
C1 P1 C3 C4 -153.0(3)
C9 P1 C3 C4 104.5(3)
C8 C3 C4 C5 0.4(8)
P1 C3 C4 C5 -178.1(5)
C3 C4 C5 C6 -0.3(10)
C4 C5 C6 C7 -0.4(11)
C5 C6 C7 C8 1.2(9)
C4 C3 C8 C7 0.4(7)
P1 C3 C8 C7 178.6(4)
C6 C7 C8 C3 -1.1(8)
C1 P1 C9 C10 -39.1(4)
C3 P1 C9 C10 64.0(4)
C1 P1 C9 C14 141.6(3)
C3 P1 C9 C14 -115.3(3)
C14 C9 C10 C11 1.3(6)
P1 C9 C10 C11 -178.0(4)
C9 C10 C11 C12 -0.9(7)
C10 C11 C12 C13 0.4(7)
C11 C12 C13 C14 -0.2(7)
C12 C13 C14 C9 0.6(7)
C10 C9 C14 C13 -1.1(6)
P1 C9 C14 C13 178.3(3)
N1 P2 C15 C16 17.5(4)
C2 P2 C15 C16 144.6(3)
C21 P2 C15 C16 -104.3(3)
N1 P2 C15 C20 -162.4(3)
C2 P2 C15 C20 -35.4(4)
C21 P2 C15 C20 75.7(4)
C20 C15 C16 C17 -1.3(6)
P2 C15 C16 C17 178.7(3)
C15 C16 C17 C18 1.2(6)
C16 C17 C18 C19 -0.2(7)
C17 C18 C19 C20 -0.7(7)
C18 C19 C20 C15 0.6(7)
C16 C15 C20 C19 0.4(6)
P2 C15 C20 C19 -179.6(4)
N1 P2 C21 C22 1.1(4)
C2 P2 C21 C22 -127.1(3)
C15 P2 C21 C22 122.5(3)
N1 P2 C21 C26 -179.6(3)
C2 P2 C21 C26 52.1(3)
C15 P2 C21 C26 -58.3(4)
C26 C21 C22 C23 -1.2(6)
P2 C21 C22 C23 178.1(3)
C21 C22 C23 C24 0.6(7)
C22 C23 C24 C25 -0.1(7)
C23 C24 C25 C26 0.2(6)
C24 C25 C26 C21 -0.8(6)
C22 C21 C26 C25 1.3(6)
P2 C21 C26 C25 -178.0(3)
C32 C27 C28 F1 -178.8(4)
B1 C27 C28 F1 0.5(6)
C32 C27 C28 C29 -1.1(6)
B1 C27 C28 C29 178.3(4)
F1 C28 C29 C30 179.7(4)
C27 C28 C29 C30 1.9(6)
F1 C28 C29 F2 1.4(6)
C27 C28 C29 F2 -176.3(4)
F2 C29 C30 F3 -2.1(6)
C28 C29 C30 F3 179.6(3)
F2 C29 C30 C31 176.7(3)
C28 C29 C30 C31 -1.5(6)
F3 C30 C31 F4 -1.4(6)
C29 C30 C31 F4 179.7(4)
F3 C30 C31 C32 179.3(3)
C29 C30 C31 C32 0.4(6)
F4 C31 C32 F5 1.9(6)
C30 C31 C32 F5 -178.8(3)
F4 C31 C32 C27 -178.9(4)
C30 C31 C32 C27 0.4(6)
C28 C27 C32 F5 179.1(3)
B1 C27 C32 F5 -0.2(6)
C28 C27 C32 C31 0.0(6)
B1 C27 C32 C31 -179.4(4)
C38 C33 C34 F6 180.0(3)
B1 C33 C34 F6 0.2(5)
C38 C33 C34 C35 -1.0(6)
B1 C33 C34 C35 179.2(4)
F6 C34 C35 F7 -0.7(6)
C33 C34 C35 F7 -179.7(4)
F6 C34 C35 C36 180.0(4)
C33 C34 C35 C36 0.9(6)
F7 C35 C36 F8 0.4(7)
C34 C35 C36 F8 179.7(3)
F7 C35 C36 C37 179.8(4)
C34 C35 C36 C37 -0.9(6)
F8 C36 C37 F9 0.0(6)
C35 C36 C37 F9 -179.4(4)
F8 C36 C37 C38 -179.7(4)
C35 C36 C37 C38 0.9(6)
F9 C37 C38 F10 -0.3(6)
C36 C37 C38 F10 179.3(4)
F9 C37 C38 C33 179.3(4)
C36 C37 C38 C33 -1.0(6)
C34 C33 C38 F10 -179.4(3)
B1 C33 C38 F10 0.4(6)
C34 C33 C38 C37 1.0(6)
B1 C33 C38 C37 -179.2(4)
P2 N1 B1 C33 -4.2(7)
P2 N1 B1 C27 176.7(3)
C34 C33 B1 N1 -123.0(5)
C38 C33 B1 N1 57.2(6)
C34 C33 B1 C27 56.1(5)
C38 C33 B1 C27 -123.6(4)
C32 C27 B1 N1 69.5(6)
C28 C27 B1 N1 -109.8(4)
C32 C27 B1 C33 -109.7(4)
C28 C27 B1 C33 71.0(5)
